data_4125633
loop_
_publ_author_name
'Bai, Linyi'
'Bose, Purnandhu'
'Gao, Qiang'
'Li, Yongxin'
'Ganguly, Rakesh'
'Zhao, Yanli'

_publ_section_title
;
 Halogen-Assisted Piezochromic Supramolecular Assemblies for Versatile
 Haptic Memory.
;
_journal_issue 1
_journal_name_full 'Journal of the American Chemical Society'
_journal_page_first 436
_journal_page_last 441
_journal_paper_doi 10.1021/jacs.6b11057
_journal_volume 139
_journal_year 2017
_chemical_formula_sum 'C40 H20 F8 I4 N2'
_chemical_formula_weight 1188.18
_space_group_crystal_system monoclinic
_space_group_IT_number 14
_space_group_name_Hall '-P 2ybc'
_space_group_name_H-M_alt 'P 1 21/c 1'
_symmetry_space_group_name_Hall '-P 2ybc'
_symmetry_space_group_name_H-M 'P 1 21/c 1'
_atom_sites_solution_hydrogens geom
_cell_angle_alpha 90
_cell_angle_beta 94.852(2)
_cell_angle_gamma 90
_cell_formula_units_Z 2
_cell_length_a 4.2433(8)
_cell_length_b 20.178(4)
_cell_length_c 20.830(4)
_cell_measurement_reflns_used 3530
_cell_measurement_temperature 103.(2)
_cell_measurement_theta_max 27.3320
_cell_measurement_theta_min 2.2445
_cell_volume 1777.1(6)
_computing_cell_refinement 'SAINT V8.35A (Bruker AXS Inc., 2015)'
_computing_data_collection 'APEX3 (Bruker AXS Inc., 2015)'
_computing_data_reduction 'SAINT V8.35A (Bruker AXS Inc., 2015)'
_computing_molecular_graphics 'XP (Bruker AXS Inc., 2015)'
_computing_publication_material 'APEX3 (Bruker AXS Inc., 2015)'
_computing_structure_refinement 'SHELXL-2014/7 (Sheldrick, 2014)'
_computing_structure_solution 'XT, VERSION 2014/4'
_diffrn_ambient_temperature 103.(2)
_diffrn_detector_area_resol_mean 8.3333
_diffrn_measured_fraction_theta_full 0.998
_diffrn_measured_fraction_theta_max 0.998
_diffrn_measurement_device_type 'CCD area detector'
_diffrn_measurement_method 'phi and omega scans'
_diffrn_radiation_monochromator graphite
_diffrn_radiation_type MoK\a
_diffrn_radiation_wavelength 0.71073
_diffrn_reflns_av_R_equivalents 0.0636
_diffrn_reflns_av_unetI/netI 0.0604
_diffrn_reflns_limit_h_max 6
_diffrn_reflns_limit_h_min -6
_diffrn_reflns_limit_k_max 29
_diffrn_reflns_limit_k_min -29
_diffrn_reflns_limit_l_max 30
_diffrn_reflns_limit_l_min -30
_diffrn_reflns_number 22058
_diffrn_reflns_theta_full 31.02
_diffrn_reflns_theta_max 31.02
_diffrn_reflns_theta_min 1.96
_diffrn_source 'fine-focus sealed tube'
_diffrn_source_type 'Bruker KappaCCD'
_exptl_absorpt_coefficient_mu 3.584
_exptl_absorpt_correction_T_max 0.76
_exptl_absorpt_correction_T_min 0.48
_exptl_absorpt_correction_type multi-scan
_exptl_absorpt_process_details
;
SADABS-2014/5 - Bruker AXS area detector scaling and absorption correction
;
_exptl_crystal_colour yellow
_exptl_crystal_density_diffrn 2.221
_exptl_crystal_density_method 'not measured'
_exptl_crystal_description needle
_exptl_crystal_F_000 1116
_exptl_crystal_size_max 0.320
_exptl_crystal_size_mid 0.100
_exptl_crystal_size_min 0.080
_refine_diff_density_max 1.536
_refine_diff_density_min -1.183
_refine_ls_extinction_method none
_refine_ls_goodness_of_fit_ref 1.026
_refine_ls_hydrogen_treatment constr
_refine_ls_matrix_type full
_refine_ls_number_parameters 244
_refine_ls_number_reflns 5657
_refine_ls_number_restraints 0
_refine_ls_restrained_S_all 1.026
_refine_ls_R_factor_all 0.0546
_refine_ls_R_factor_gt 0.0379
_refine_ls_shift/su_max 0.002
_refine_ls_shift/su_mean 0.000
_refine_ls_structure_factor_coef Fsqd
_refine_ls_weighting_details 'w=1/[\s^2^(Fo^2^)+(0.0203P)^2^+1.1222P] where P=(Fo^2^+2Fc^2^)/3'
_refine_ls_weighting_scheme calc
_refine_ls_wR_factor_gt 0.0678
_refine_ls_wR_factor_ref 0.0733
_reflns_number_gt 4455
_reflns_number_total 5657
_reflns_threshold_expression 'I > 2\s(I)'
_cod_data_source_file ja6b11057_si_002.cif
_cod_data_source_block zhao52s
_cod_depositor_comments
;
The following automatic conversions were performed:

'_exptl_absorpt_correction_type' value 'Multi-Scan' changed to
'multi-scan' according to
/home/data/users/saulius/crontab/automatic-downloads/current/ACS/lib/dictionaries/cif_core.dic
dictionary named 'cif_core.dic' version 2.4.2 from 2011-04-26.

Automatic conversion script
Id: cif_fix_values 4973 2017-02-22 13:04:09Z antanas 
;
_cod_original_cell_volume 1777.1(5)
_cod_database_code 4125633

loop_
_space_group_symop_operation_xyz
'x, y, z'
'-x, y+1/2, -z+1/2'
'-x, -y, -z'
'x, -y-1/2, z-1/2'

loop_
_atom_site_type_symbol
_atom_site_label
_atom_site_fract_x
_atom_site_fract_y
_atom_site_fract_z
_atom_site_U_iso_or_equiv
_atom_site_adp_type
_atom_site_calc_flag
_atom_site_refinement_flags_adp
_atom_site_refinement_flags_posn
_atom_site_occupancy
C C1 1.1656(8) 0.47596(18) -0.05155(17) 0.0124(7) Uani d . . 1
C C2 1.3494(9) 0.44992(18) -0.10017(18) 0.0149(7) Uani d . . 1
H H2 1.4281 0.4792 -0.1307 0.018 Uiso calc U R 1
C C3 1.4142(9) 0.38395(18) -0.10360(19) 0.0169(8) Uani d . . 1
H H3 1.5373 0.3678 -0.1363 0.02 Uiso calc U R 1
C C4 1.2988(9) 0.33916(19) -0.05852(18) 0.0172(8) Uani d . . 1
H H4 1.3375 0.293 -0.062 0.021 Uiso calc U R 1
C C5 1.1334(9) 0.36253(19) -0.01063(19) 0.0170(8) Uani d . . 1
H H5 1.0602 0.3322 0.0196 0.02 Uiso calc U R 1
C C6 1.0651(8) 0.43152(18) -0.00402(17) 0.0129(7) Uani d . . 1
C C7 0.9024(8) 0.45543(17) 0.04740(17) 0.0118(7) Uani d . . 1
C C8 0.8075(9) 0.40832(18) 0.09684(18) 0.0152(7) Uani d . . 1
H H8 0.6767 0.372 0.0829 0.018 Uiso calc U R 1
C C9 0.8947(9) 0.41375(18) 0.15982(18) 0.0153(8) Uani d . . 1
H H9 1.0252 0.4505 0.1726 0.018 Uiso calc U R 1
C C10 0.8111(9) 0.36940(18) 0.21095(17) 0.0124(7) Uani d . . 1
C C11 0.9506(9) 0.37975(18) 0.27313(19) 0.0153(8) Uani d . . 1
H H11 1.0872 0.4169 0.2799 0.018 Uiso calc U R 1
C C12 0.7149(9) 0.28958(19) 0.31386(19) 0.0174(8) Uani d . . 1
H H12 0.6832 0.2612 0.3491 0.021 Uiso calc U R 1
C C13 0.5594(9) 0.27522(18) 0.25433(18) 0.0160(8) Uani d . . 1
H H13 0.4213 0.2382 0.2492 0.019 Uiso calc U R 1
C C14 0.6078(9) 0.31534(18) 0.20272(18) 0.0155(7) Uani d . . 1
H H14 0.5029 0.3062 0.1616 0.019 Uiso calc U R 1
C C15 0.4622(8) 0.37810(17) 0.53583(18) 0.0119(7) Uani d . . 1
C C16 0.4303(8) 0.43526(17) 0.57151(18) 0.0122(7) Uani d . . 1
C C17 0.5843(8) 0.44340(18) 0.63176(18) 0.0127(7) Uani d . . 1
C C18 0.7815(8) 0.39430(18) 0.65949(18) 0.0129(7) Uani d . . 1
C C19 0.8207(8) 0.33815(18) 0.62329(19) 0.0139(7) Uani d . . 1
C C20 0.6589(9) 0.32953(17) 0.56439(18) 0.0127(7) Uani d . . 1
F F1 0.2418(5) 0.48423(10) 0.54752(11) 0.0181(5) Uani d . . 1
F F2 0.5345(5) 0.49950(10) 0.66442(10) 0.0180(5) Uani d . . 1
F F3 1.0194(5) 0.28970(10) 0.64676(10) 0.0181(5) Uani d . . 1
F F4 0.6977(5) 0.27176(10) 0.53336(11) 0.0180(5) Uani d . . 1
I I1 0.22445(5) 0.36538(2) 0.44438(2) 0.01258(6) Uani d . . 1
I I2 1.00082(5) 0.40458(2) 0.75201(2) 0.01542(6) Uani d . . 1
N N1 0.9068(8) 0.34150(15) 0.32385(16) 0.0170(7) Uani d . . 1

loop_
_atom_site_aniso_label
_atom_site_aniso_U_11
_atom_site_aniso_U_22
_atom_site_aniso_U_33
_atom_site_aniso_U_12
_atom_site_aniso_U_13
_atom_site_aniso_U_23
C1 0.0151(18) 0.0133(18) 0.0079(16) -0.0028(14) -0.0045(14) 0.0017(13)
C2 0.0170(18) 0.0149(18) 0.0117(17) 0.0028(15) -0.0042(14) 0.0040(14)
C3 0.0170(19) 0.0195(19) 0.0133(19) 0.0002(15) -0.0031(15) 0.0000(15)
C4 0.0211(19) 0.0147(18) 0.0147(19) 0.0015(15) -0.0042(16) 0.0022(15)
C5 0.0220(19) 0.0142(18) 0.0141(18) -0.0052(16) -0.0025(15) 0.0036(15)
C6 0.0127(17) 0.0146(18) 0.0106(17) -0.0022(14) -0.0042(14) 0.0036(14)
C7 0.0137(17) 0.0102(17) 0.0105(17) -0.0048(13) -0.0037(13) 0.0041(13)
C8 0.0175(18) 0.0117(18) 0.0159(18) -0.0020(14) -0.0011(15) 0.0030(14)
C9 0.0194(19) 0.0133(18) 0.0130(18) -0.0021(15) 0.0001(15) 0.0049(14)
C10 0.0168(17) 0.0106(16) 0.0097(17) 0.0029(14) 0.0001(14) 0.0002(14)
C11 0.0175(19) 0.0152(19) 0.0129(18) -0.0037(14) -0.0012(15) 0.0006(14)
C12 0.022(2) 0.0140(18) 0.0161(19) 0.0013(15) 0.0043(16) 0.0055(15)
C13 0.0180(19) 0.0109(18) 0.019(2) -0.0032(14) 0.0035(16) 0.0009(15)
C14 0.0171(18) 0.0153(19) 0.0138(18) -0.0010(15) -0.0006(15) -0.0003(15)
C15 0.0109(17) 0.0138(18) 0.0115(17) -0.0020(13) 0.0039(14) 0.0001(13)
C16 0.0105(16) 0.0118(17) 0.0143(18) 0.0016(13) 0.0023(14) 0.0036(14)
C17 0.0128(17) 0.0117(17) 0.0138(18) -0.0027(14) 0.0026(14) -0.0025(14)
C18 0.0115(17) 0.0158(18) 0.0113(17) -0.0038(14) 0.0012(14) 0.0024(14)
C19 0.0120(17) 0.0128(17) 0.0171(19) 0.0028(14) 0.0027(14) 0.0053(14)
C20 0.0148(17) 0.0092(17) 0.0139(18) -0.0010(14) 0.0013(14) -0.0002(14)
F1 0.0210(12) 0.0140(11) 0.0178(12) 0.0072(9) -0.0059(9) -0.0009(9)
F2 0.0243(12) 0.0128(11) 0.0168(12) -0.0002(9) 0.0008(9) -0.0063(9)
F3 0.0210(11) 0.0160(11) 0.0168(12) 0.0071(9) -0.0014(9) 0.0037(9)
F4 0.0259(12) 0.0102(10) 0.0175(12) 0.0048(9) 0.0002(10) -0.0039(9)
I1 0.01443(11) 0.01312(11) 0.01004(11) -0.00027(9) 0.00010(8) 0.00036(9)
I2 0.01465(12) 0.01974(13) 0.01149(12) -0.00171(10) -0.00114(9) -0.00023(10)
N1 0.0228(17) 0.0141(16) 0.0135(16) -0.0029(13) -0.0014(13) 0.0011(13)

loop_
_atom_type_symbol
_atom_type_description
_atom_type_scat_dispersion_real
_atom_type_scat_dispersion_imag
_atom_type_scat_source
C C 0.0033 0.0016 'International Tables Vol C Tables 4.2.6.8 and 6.1.1.4'
H H 0.0000 0.0000 'International Tables Vol C Tables 4.2.6.8 and 6.1.1.4'
N N 0.0061 0.0033 'International Tables Vol C Tables 4.2.6.8 and 6.1.1.4'
F F 0.0171 0.0103 'International Tables Vol C Tables 4.2.6.8 and 6.1.1.4'
I I -0.4742 1.8119 'International Tables Vol C Tables 4.2.6.8 and 6.1.1.4'

loop_
_geom_angle_atom_site_label_1
_geom_angle_atom_site_label_2
_geom_angle_atom_site_label_3
_geom_angle_site_symmetry_1
_geom_angle_site_symmetry_3
_geom_angle
C7 C1 C6 3_765 . 119.8(3)
C7 C1 C2 3_765 . 121.9(3)
C6 C1 C2 . . 118.3(3)
C3 C2 C1 . . 121.4(4)
C2 C3 C4 . . 120.3(4)
C5 C4 C3 . . 119.7(4)
C4 C5 C6 . . 122.2(4)
C7 C6 C1 . . 120.5(3)
C7 C6 C5 . . 121.5(3)
C1 C6 C5 . . 118.0(3)
C6 C7 C1 . 3_765 119.8(3)
C6 C7 C8 . . 119.2(3)
C1 C7 C8 3_765 . 121.0(3)
C9 C8 C7 . . 124.1(3)
C8 C9 C10 . . 127.0(3)
C14 C10 C11 . . 116.2(3)
C14 C10 C9 . . 125.3(3)
C11 C10 C9 . . 118.5(3)
N1 C11 C10 . . 124.9(3)
N1 C12 C13 . . 122.9(3)
C14 C13 C12 . . 119.0(3)
C13 C14 C10 . . 119.8(4)
C16 C15 C20 . . 116.1(3)
C16 C15 I1 . . 121.9(3)
C20 C15 I1 . . 121.9(3)
F1 C16 C17 . . 118.3(3)
F1 C16 C15 . . 119.7(3)
C17 C16 C15 . . 121.9(3)
F2 C17 C16 . . 118.6(3)
F2 C17 C18 . . 120.2(3)
C16 C17 C18 . . 121.1(3)
C19 C18 C17 . . 117.0(3)
C19 C18 I2 . . 121.6(3)
C17 C18 I2 . . 121.4(3)
F3 C19 C20 . . 118.8(3)
F3 C19 C18 . . 119.7(3)
C20 C19 C18 . . 121.4(3)
F4 C20 C19 . . 117.9(3)
F4 C20 C15 . . 119.9(3)
C19 C20 C15 . . 122.2(3)
C12 N1 C11 . . 117.1(3)

loop_
_geom_bond_atom_site_label_1
_geom_bond_atom_site_label_2
_geom_bond_site_symmetry_2
_geom_bond_distance
C1 C7 3_765 1.418(5)
C1 C6 . 1.427(5)
C1 C2 . 1.429(5)
C2 C3 . 1.362(5)
C3 C4 . 1.420(5)
C4 C5 . 1.352(5)
C5 C6 . 1.431(5)
C6 C7 . 1.408(5)
C7 C1 3_765 1.418(5)
C7 C8 . 1.482(5)
C8 C9 . 1.337(5)
C9 C10 . 1.458(5)
C10 C14 . 1.392(5)
C10 C11 . 1.394(5)
C11 N1 . 1.334(5)
C12 N1 . 1.332(5)
C12 C13 . 1.385(5)
C13 C14 . 1.375(5)
C15 C16 . 1.385(5)
C15 C20 . 1.388(5)
C15 I1 . 2.094(4)
C16 F1 . 1.341(4)
C16 C17 . 1.375(5)
C17 F2 . 1.346(4)
C17 C18 . 1.391(5)
C18 C19 . 1.379(5)
C18 I2 . 2.078(4)
C19 F3 . 1.355(4)
C19 C20 . 1.365(5)
C20 F4 . 1.350(4)
